data_7100636
loop_
_publ_author_name
'Jian Sun'
'Chuanling Cheng'
'Fan Jiang'
'Chao Wang'
'Siyu Wei'
'Yun-Dong Wu'
'Yu Zhang'

_publ_section_title
;
Protonated N'-benzyl-N'-prolyl Proline Hydrazide as
Highly Enantioselective Catalyst for Direct Asymmetric Aldol Reaction
;
_journal_name_full 'Chemical Communications'
_journal_paper_doi 10.1039/b511992h
_journal_year 2006
_chemical_formula_sum 'C10 H18 N4 O2'
_chemical_formula_weight 226.28
_chemical_melting_point 429.8(15)
_chemical_name_common
;
Pyrrolidine-2S-carboxylic acid N'-(pyrrolidine-2S-carbonyl)-
hydrazide
;
_space_group_IT_number 18
_symmetry_cell_setting orthorhombic
_symmetry_space_group_name_Hall 'P 2 2ab'
_symmetry_space_group_name_H-M 'P 21 21 2'
_cell_angle_alpha 90.00
_cell_angle_beta 90.00
_cell_angle_gamma 90.00
_cell_formula_units_Z 2
_cell_length_a 9.705(1)
_cell_length_b 7.660(1)
_cell_length_c 7.818(1)
_cell_measurement_temperature 286(2)
_cell_volume 581.23(17)
_diffrn_ambient_temperature 286(2)
_exptl_crystal_density_diffrn 1.293
_cod_depositor_comments
;
The following automatic conversions were performed:
'_symmetry_cell_setting' value 'Orthorhombic' changed to 'orthorhombic'
according to '/home/saulius/struct/CIF-dictionaries/cif_core.dic'
dictionary named 'cif_core.dic' version 2.4.1 from 2010-06-29.

Automatic conversion script
Id: cif_fix_enum 1527 2010-12-29 10:47:43Z saulius 

The following automatic conversions were performed:

'_chemical_melting_point' value '428.3-431.3' was changed to
'429.8(15)' - the average value was taken and precision was
estimated.

Automatic conversion script
Id: cif_fix_values 1646 2011-03-28 12:23:43Z adriana 
;
_cod_original_formula_sum C10H18N4O2
_cod_database_code 7100636

loop_
_symmetry_equiv_pos_as_xyz
'x, y, z'
'-x, -y, z'
'-x+1/2, y+1/2, -z'
'x+1/2, -y+1/2, -z'

loop_
_atom_site_label
_atom_site_type_symbol
_atom_site_fract_x
_atom_site_fract_y
_atom_site_fract_z
_atom_site_U_iso_or_equiv
_atom_site_adp_type
_atom_site_occupancy
_atom_site_symmetry_multiplicity
_atom_site_calc_flag
_atom_site_refinement_flags
_atom_site_disorder_assembly
_atom_site_disorder_group
O O 0.51396(14) 0.2391(2) 0.28040(18) 0.0609(5) Uani 1 1 d . . .
N1 N 0.26086(19) 0.4187(2) 0.2865(3) 0.0498(5) Uani 1 1 d . . .
N2 N 0.43998(16) 0.0499(2) 0.4843(2) 0.0433(5) Uani 1 1 d . . .
C2 C 0.27714(17) 0.2518(3) 0.3765(2) 0.0393(5) Uani 1 1 d . . .
H2 H 0.2481 0.2670 0.4956 0.047 Uiso 1 1 calc R . .
C3 C 0.1775(2) 0.1252(3) 0.2882(3) 0.0555(6) Uani 1 1 d . . .
H3A H 0.2275 0.0288 0.2370 0.067 Uiso 1 1 calc R . .
H3B H 0.1116 0.0787 0.3697 0.067 Uiso 1 1 calc R . .
C4 C 0.1048(2) 0.2314(4) 0.1520(3) 0.0689(7) Uani 1 1 d . . .
H4A H 0.0877 0.1619 0.0506 0.083 Uiso 1 1 calc R . .
H4B H 0.0179 0.2770 0.1941 0.083 Uiso 1 1 calc R . .
C5 C 0.2050(3) 0.3769(4) 0.1150(3) 0.0699(8) Uani 1 1 d . . .
H5A H 0.2773 0.3385 0.0381 0.084 Uiso 1 1 calc R . .
H5B H 0.1585 0.4770 0.0654 0.084 Uiso 1 1 calc R . .
C6 C 0.42423(19) 0.1819(3) 0.3743(3) 0.0399(5) Uani 1 1 d . . .
H1N H 0.346(2) 0.473(3) 0.288(3) 0.060(7) Uiso 1 1 d . . .
H2N H 0.375(2) 0.015(3) 0.557(2) 0.049(6) Uiso 1 1 d . . .

loop_
_atom_site_aniso_label
_atom_site_aniso_U_11
_atom_site_aniso_U_22
_atom_site_aniso_U_33
_atom_site_aniso_U_23
_atom_site_aniso_U_13
_atom_site_aniso_U_12
O 0.0405(8) 0.0759(11) 0.0662(9) 0.0185(10) 0.0170(8) 0.0045(8)
N1 0.0441(10) 0.0474(10) 0.0580(10) 0.0067(9) 0.0098(10) 0.0059(9)
N2 0.0290(7) 0.0455(10) 0.0555(10) 0.0050(9) 0.0084(8) 0.0028(8)
C2 0.0349(9) 0.0443(10) 0.0388(10) 0.0031(11) 0.0036(8) 0.0039(9)
C3 0.0421(11) 0.0630(14) 0.0616(13) -0.0013(13) -0.0087(11) -0.0017(11)
C4 0.0615(14) 0.0876(18) 0.0576(14) -0.0086(15) -0.0131(12) 0.0153(15)
C5 0.0764(16) 0.0831(19) 0.0503(14) 0.0164(14) 0.0064(13) 0.0205(16)
C6 0.0333(10) 0.0436(11) 0.0428(10) -0.0052(10) 0.0031(9) 0.0000(9)

loop_
_geom_bond_atom_site_label_1
_geom_bond_atom_site_label_2
_geom_bond_distance
_geom_bond_site_symmetry_2
_geom_bond_publ_flag
O C6 1.220(2) . ?
N1 C2 1.467(3) . ?
N1 C5 1.481(3) . ?
N1 H1N 0.92(2) . ?
N2 C6 1.336(2) . ?
N2 N2 1.394(3) 2_655 ?
N2 H2N 0.89(2) . ?
C2 C6 1.525(2) . ?
C2 C3 1.534(3) . ?
C2 H2 0.9800 . ?
C3 C4 1.515(3) . ?
C3 H3A 0.9700 . ?
C3 H3B 0.9700 . ?
C4 C5 1.507(4) . ?
C4 H4A 0.9700 . ?
C4 H4B 0.9700 . ?
C5 H5A 0.9700 . ?
C5 H5B 0.9700 . ?
